data_2216954
loop_
_publ_author_name
'Lutz, Martin'
'Spek, Anthony L.'
'Geer, Erwin P. L. van der '
'van Koten, Gerard'
'Klein Gebbink, Robertus J. M.'

_publ_section_title
;
 Indole-3-thiouronium iodide
;
_journal_coeditor_code BT2659
_journal_issue 1
_journal_name_full 'Acta Crystallographica Section E'
_journal_page_first o195
_journal_page_last o195
_journal_paper_doi 10.1107/S1600536807064719
_journal_volume 64
_journal_year 2008
_chemical_formula_iupac 'C9 H10 N3 S +, I -'
_chemical_formula_moiety 'C9 H10 N3 S +, I -'
_chemical_formula_sum 'C9 H10 I N3 S'
_chemical_formula_weight 319.16
_chemical_name_systematic
;
Indole-3-thiouronium iodide
;
_space_group_IT_number 14
_symmetry_cell_setting monoclinic
_symmetry_space_group_name_Hall '-P 2ybc'
_symmetry_space_group_name_H-M 'P 1 21/c 1'
_atom_sites_solution_hydrogens difmap
_atom_sites_solution_primary direct
_atom_sites_solution_secondary difmap
_audit_creation_method SHELXL-97
_cell_angle_alpha 90.00
_cell_angle_beta 102.648(2)
_cell_angle_gamma 90.00
_cell_formula_units_Z 4
_cell_length_a 10.5098(2)
_cell_length_b 10.6264(3)
_cell_length_c 10.6951(4)
_cell_measurement_reflns_used 11915
_cell_measurement_temperature 150(2)
_cell_measurement_theta_max 27.49
_cell_measurement_theta_min 1.99
_cell_volume 1165.46(6)
_computing_cell_refinement 'PEAKREF (Schreurs, 2005)'
_computing_data_collection 'COLLECT (Nonius, 1999)'
_computing_data_reduction 'EVAL14 (Duisenberg <i>et al.</i>,  2003) and SADABS (Sheldrick, 2002)'
_computing_molecular_graphics 'PLATON (Spek, 2003)'
_computing_publication_material 'SHELXL97 (Sheldrick, 1997)'
_computing_structure_refinement 'SHELXL97 (Sheldrick, 1997)'
_computing_structure_solution 'SHELXS97 (Sheldrick, 1997)'
_diffrn_ambient_temperature 150(2)
_diffrn_measured_fraction_theta_full 0.997
_diffrn_measured_fraction_theta_max 0.997
_diffrn_measurement_device_type 'Nonius KappaCCD'
_diffrn_measurement_method '\f and \w'
_diffrn_radiation_monochromator graphite
_diffrn_radiation_source 'rotating anode'
_diffrn_radiation_type MoK\a
_diffrn_radiation_wavelength 0.71073
_diffrn_reflns_av_R_equivalents 0.0332
_diffrn_reflns_av_sigmaI/netI 0.0203
_diffrn_reflns_limit_h_max 13
_diffrn_reflns_limit_h_min -13
_diffrn_reflns_limit_k_max 13
_diffrn_reflns_limit_k_min -13
_diffrn_reflns_limit_l_max 13
_diffrn_reflns_limit_l_min -13
_diffrn_reflns_number 15531
_diffrn_reflns_theta_full 27.50
_diffrn_reflns_theta_max 27.50
_diffrn_reflns_theta_min 1.99
_diffrn_standards_decay_% 0
_exptl_absorpt_coefficient_mu 2.893
_exptl_absorpt_correction_T_max 0.42
_exptl_absorpt_correction_T_min 0.24
_exptl_absorpt_correction_type multi-scan
_exptl_absorpt_process_details '(SADABS; Sheldrick, 2002)'
_exptl_crystal_colour colourless
_exptl_crystal_density_diffrn 1.819
_exptl_crystal_density_method 'not measured'
_exptl_crystal_description block
_exptl_crystal_F_000 616
_exptl_crystal_size_max 0.30
_exptl_crystal_size_mid 0.30
_exptl_crystal_size_min 0.30
_refine_diff_density_max 0.501
_refine_diff_density_min -0.531
_refine_ls_extinction_method none
_refine_ls_goodness_of_fit_ref 1.093
_refine_ls_hydrogen_treatment refall
_refine_ls_matrix_type full
_refine_ls_number_parameters 167
_refine_ls_number_reflns 2668
_refine_ls_number_restraints 0
_refine_ls_restrained_S_all 1.093
_refine_ls_R_factor_all 0.0201
_refine_ls_R_factor_gt 0.0176
_refine_ls_shift/su_max 0.003
_refine_ls_shift/su_mean 0.000
_refine_ls_structure_factor_coef Fsqd
_refine_ls_weighting_details 'calc w=1/[\s^2^(Fo^2^)+(0.0216P)^2^+0.5241P] where P=(Fo^2^+2Fc^2^)/3'
_refine_ls_weighting_scheme calc
_refine_ls_wR_factor_gt 0.0437
_refine_ls_wR_factor_ref 0.0447
_reflns_number_gt 2470
_reflns_number_total 2668
_reflns_threshold_expression I>2\s(I)
_cod_data_source_file bt2659.cif
_cod_data_source_block I
_cod_original_sg_symbol_H-M 'P 21/c'
_cod_database_code 2216954
_cod_database_fobs_code 2216954

loop_
_symmetry_equiv_pos_as_xyz
'x, y, z'
'-x, y+1/2, -z+1/2'
'-x, -y, -z'
'x, -y-1/2, z-1/2'

loop_
_atom_site_type_symbol
_atom_site_label
_atom_site_fract_x
_atom_site_fract_y
_atom_site_fract_z
_atom_site_U_iso_or_equiv
_atom_site_adp_type
_atom_site_calc_flag
_atom_site_occupancy
S S1 0.43028(5) 0.17217(4) 0.29661(4) 0.02089(10) Uani d 1
N N1 0.08974(16) 0.33441(15) 0.18625(17) 0.0243(3) Uani d 1
H H1N 0.024(2) 0.343(2) 0.140(2) 0.017(5) Uiso d 1
N N2 0.49115(18) 0.34694(16) 0.13906(16) 0.0237(3) Uani d 1
H H2N 0.541(3) 0.384(3) 0.097(2) 0.039(7) Uiso d 1
H H3N 0.415(2) 0.365(2) 0.123(2) 0.025(6) Uiso d 1
N N3 0.65635(17) 0.21727(17) 0.23827(18) 0.0247(3) Uani d 1
H H4N 0.680(2) 0.170(2) 0.291(2) 0.025(6) Uiso d 1
H H5N 0.711(2) 0.251(2) 0.196(3) 0.040(7) Uiso d 1
C C1 0.18173(18) 0.24948(18) 0.17078(18) 0.0220(4) Uani d 1
H H1 0.168(2) 0.198(2) 0.101(2) 0.032(6) Uiso d 1
C C2 0.29152(17) 0.26651(17) 0.26602(17) 0.0193(3) Uani d 1
C C3 0.3378(2) 0.42952(18) 0.45307(19) 0.0238(4) Uani d 1
H H3 0.422(2) 0.402(2) 0.491(2) 0.022(5) Uiso d 1
C C4 0.2801(2) 0.52789(19) 0.5048(2) 0.0287(4) Uani d 1
H H4 0.325(3) 0.574(3) 0.577(3) 0.047(8) Uiso d 1
C C5 0.1524(2) 0.5675(2) 0.4494(2) 0.0312(5) Uani d 1
H H5 0.117(2) 0.635(2) 0.487(2) 0.027(6) Uiso d 1
C C6 0.0801(2) 0.5097(2) 0.3418(2) 0.0277(4) Uani d 1
H H6 -0.004(3) 0.536(2) 0.304(3) 0.034(7) Uiso d 1
C C7 0.13841(18) 0.40987(18) 0.29061(18) 0.0218(4) Uani d 1
C C8 0.26581(17) 0.36941(16) 0.34426(17) 0.0189(3) Uani d 1
C C9 0.53403(17) 0.25457(16) 0.21755(16) 0.0183(3) Uani d 1
I I1 0.770943(11) 0.454617(11) 0.031246(11) 0.02163(5) Uani d 1

loop_
_atom_site_aniso_label
_atom_site_aniso_U_11
_atom_site_aniso_U_22
_atom_site_aniso_U_33
_atom_site_aniso_U_12
_atom_site_aniso_U_13
_atom_site_aniso_U_23
S1 0.0194(2) 0.0196(2) 0.0242(2) 0.00360(16) 0.00591(17) 0.00584(17)
N1 0.0146(8) 0.0273(8) 0.0288(9) 0.0010(6) -0.0001(7) -0.0015(7)
N2 0.0188(8) 0.0262(8) 0.0259(8) 0.0001(7) 0.0045(7) 0.0077(6)
N3 0.0202(8) 0.0272(9) 0.0278(9) 0.0059(7) 0.0076(7) 0.0069(7)
C1 0.0210(9) 0.0227(9) 0.0222(9) -0.0008(7) 0.0047(7) -0.0001(7)
C2 0.0160(8) 0.0200(8) 0.0227(9) 0.0001(7) 0.0058(7) 0.0032(7)
C3 0.0238(10) 0.0234(9) 0.0232(9) -0.0020(7) 0.0032(8) 0.0034(7)
C4 0.0367(13) 0.0238(10) 0.0251(10) -0.0043(8) 0.0059(9) -0.0023(8)
C5 0.0365(13) 0.0231(10) 0.0378(12) 0.0020(8) 0.0165(10) -0.0032(8)
C6 0.0219(10) 0.0273(10) 0.0354(11) 0.0049(8) 0.0094(9) 0.0003(8)
C7 0.0180(9) 0.0211(8) 0.0266(9) 0.0004(7) 0.0058(7) 0.0023(7)
C8 0.0185(9) 0.0184(8) 0.0210(8) -0.0006(7) 0.0067(7) 0.0042(7)
C9 0.0198(9) 0.0175(8) 0.0173(8) -0.0007(7) 0.0031(6) -0.0014(6)
I1 0.01614(8) 0.02314(8) 0.02444(8) 0.00029(4) 0.00192(5) 0.00236(4)

loop_
_atom_type_symbol
_atom_type_description
_atom_type_scat_dispersion_real
_atom_type_scat_dispersion_imag
_atom_type_scat_source
C C 0.0033 0.0016 'International Tables Vol C Tables 4.2.6.8 and 6.1.1.4'
H H 0.0000 0.0000 'International Tables Vol C Tables 4.2.6.8 and 6.1.1.4'
I I -0.4742 1.8119 'International Tables Vol C Tables 4.2.6.8 and 6.1.1.4'
N N 0.0061 0.0033 'International Tables Vol C Tables 4.2.6.8 and 6.1.1.4'
S S 0.1246 0.1234 'International Tables Vol C Tables 4.2.6.8 and 6.1.1.4'

loop_
_geom_angle_atom_site_label_1
_geom_angle_atom_site_label_2
_geom_angle_atom_site_label_3
_geom_angle
_geom_angle_publ_flag
C2 S1 C9 101.87(9) yes
C1 N1 C7 109.70(16) ?
C1 N1 H1N 124.2(16) ?
C7 N1 H1N 125.7(16) ?
C9 N2 H2N 121.1(18) ?
C9 N2 H3N 120.1(17) ?
H2N N2 H3N 118(2) ?
C9 N3 H4N 118.3(18) ?
C9 N3 H5N 120.9(17) ?
H4N N3 H5N 121(2) ?
N1 C1 C2 109.07(17) ?
N1 C1 H1 120.7(15) ?
C2 C1 H1 130.0(15) ?
C1 C2 C8 107.29(17) ?
C1 C2 S1 126.63(15) ?
C8 C2 S1 125.81(14) ?
C4 C3 C8 118.29(19) ?
C4 C3 H3 121.6(14) ?
C8 C3 H3 120.1(14) ?
C3 C4 C5 121.3(2) ?
C3 C4 H4 122.2(18) ?
C5 C4 H4 116.5(18) ?
C6 C5 C4 121.3(2) ?
C6 C5 H5 119.9(14) ?
C4 C5 H5 118.8(14) ?
C5 C6 C7 117.18(19) ?
C5 C6 H6 121.6(15) ?
C7 C6 H6 121.2(15) ?
N1 C7 C6 129.98(18) ?
N1 C7 C8 107.73(16) ?
C6 C7 C8 122.29(18) ?
C3 C8 C7 119.67(17) ?
C3 C8 C2 134.13(18) ?
C7 C8 C2 106.20(16) ?
N2 C9 N3 121.41(18) yes
N2 C9 S1 121.45(15) yes
N3 C9 S1 117.12(14) yes

loop_
_geom_bond_atom_site_label_1
_geom_bond_atom_site_label_2
_geom_bond_distance
_geom_bond_publ_flag
S1 C2 1.7406(18) yes
S1 C9 1.7533(19) yes
N1 C1 1.359(2) ?
N1 C7 1.379(3) ?
N1 H1N 0.76(2) ?
N2 C9 1.306(2) yes
N2 H2N 0.86(3) ?
N2 H3N 0.80(2) ?
N3 C9 1.317(2) yes
N3 H4N 0.75(3) ?
N3 H5N 0.88(3) ?
C1 C2 1.374(3) ?
C1 H1 0.91(2) ?
C2 C8 1.438(2) ?
C3 C4 1.383(3) ?
C3 C8 1.396(3) ?
C3 H3 0.94(2) ?
C4 C5 1.407(4) ?
C4 H4 0.95(3) ?
C5 C6 1.377(3) ?
C5 H5 0.94(2) ?
C6 C7 1.396(3) ?
C6 H6 0.93(3) ?
C7 C8 1.404(3) ?

loop_
_geom_hbond_atom_site_label_D
_geom_hbond_atom_site_label_H
_geom_hbond_atom_site_label_A
_geom_hbond_site_symmetry_A
_geom_hbond_distance_DH
_geom_hbond_distance_HA
_geom_hbond_distance_DA
_geom_hbond_angle_DHA
N1 H1N I1 1_455 0.76(2) 2.91(2) 3.6295(17) 158(2)
N2 H2N I1 . 0.86(3) 2.76(3) 3.5736(18) 158(2)
N2 H3N I1 3_665 0.80(2) 2.97(2) 3.6269(17) 141(2)
N3 H4N I1 4_566 0.75(3) 2.86(3) 3.5990(19) 165(2)
N3 H5N I1 . 0.88(3) 2.95(3) 3.7258(19) 149(2)
C1 H1 Cg1 4_565 0.91(2) 2.91(2) 3.794(2) 162.8(18)

loop_
_geom_torsion_atom_site_label_1
_geom_torsion_atom_site_label_2
_geom_torsion_atom_site_label_3
_geom_torsion_atom_site_label_4
_geom_torsion
_geom_torsion_publ_flag
C7 N1 C1 C2 1.0(2) ?
N1 C1 C2 C8 -0.6(2) ?
N1 C1 C2 S1 173.64(14) ?
C9 S1 C2 C1 96.99(19) yes
C9 S1 C2 C8 -89.75(17) yes
C8 C3 C4 C5 -0.3(3) ?
C3 C4 C5 C6 0.1(3) ?
C4 C5 C6 C7 0.4(3) ?
C1 N1 C7 C6 179.4(2) ?
C1 N1 C7 C8 -0.9(2) ?
C5 C6 C7 N1 179.0(2) ?
C5 C6 C7 C8 -0.7(3) ?
C4 C3 C8 C7 0.1(3) ?
C4 C3 C8 C2 -179.7(2) ?
N1 C7 C8 C3 -179.32(17) ?
C6 C7 C8 C3 0.4(3) ?
N1 C7 C8 C2 0.5(2) ?
C6 C7 C8 C2 -179.74(18) ?
C1 C2 C8 C3 179.9(2) ?
S1 C2 C8 C3 5.5(3) ?
C1 C2 C8 C7 0.1(2) ?
S1 C2 C8 C7 -174.27(14) ?
C2 S1 C9 N2 -11.53(17) yes
C2 S1 C9 N3 170.10(14) yes

loop_
_cod_related_entry_id
_cod_related_entry_database
_cod_related_entry_code
1 ChemSpider 2051397
